data_4321074
loop_
_publ_author_name
'Bas de Bruin'
'Eckhard Bill'
'Eberhard Bothe'
'Thomas Weyherm\"uller'
'Karl Wieghardt'

_publ_section_title
;
 Molecular and Electronic Structures of Bis(pyridine-2,6-diimine)metal
 Complexes [ML2](PF6)n (n = 0, 1, 2, 3; M = Mn, Fe, Co, Ni, Cu, Zn)
;
_journal_name_full 'Inorganic Chemistry'
_journal_page_first 2936
_journal_page_last 2947
_journal_paper_doi 10.1021/ic000113j
_journal_volume 39
_journal_year 2000
_chemical_formula_structural '[C46 H46 Fe N6 O4]2+, 2 (P F6)-, H2O'
_chemical_formula_sum 'C46 H48 F12 Fe N6 O5 P2'
_chemical_formula_weight 1110.69
_chemical_name_systematic
; 
 ? 
;
_space_group_IT_number 14
_symmetry_cell_setting monoclinic
_symmetry_space_group_name_Hall '-P 2ybc'
_symmetry_space_group_name_H-M 'P 1 21/c 1'
_atom_sites_solution_hydrogens geom
_atom_sites_solution_primary direct
_atom_sites_solution_secondary difmap
_audit_creation_method SHELXL
_cell_angle_alpha 90.00
_cell_angle_beta 114.81(2)
_cell_angle_gamma 90.00
_cell_formula_units_Z 4
_cell_length_a 18.455(2)
_cell_length_b 16.4501(12)
_cell_length_c 17.224(2)
_cell_measurement_reflns_used 18666
_cell_measurement_temperature 100(2)
_cell_volume 4746.4(11)
_computing_structure_refinement 'SHELXL-93 (Sheldrick, 1993)'
_computing_structure_solution 'SHELXS-86 (Sheldrick, 1990)'
_diffrn_ambient_temperature 100(2)
_diffrn_measurement_device 'Nonius KappaCCD'
_diffrn_measurement_method '\w, 679 frames a 40 sec.'
_diffrn_radiation_monochromator graphite
_diffrn_radiation_source 'fine-focus sealed tube'
_diffrn_radiation_type MoK\a
_diffrn_radiation_wavelength 0.71073
_diffrn_reflns_av_R_equivalents 0.0574
_diffrn_reflns_av_sigmaI/netI 0.0451
_diffrn_reflns_limit_h_max 28
_diffrn_reflns_limit_h_min -28
_diffrn_reflns_limit_k_max 25
_diffrn_reflns_limit_k_min -25
_diffrn_reflns_limit_l_max 26
_diffrn_reflns_limit_l_min -26
_diffrn_reflns_number 81673
_diffrn_reflns_theta_max 30.00
_diffrn_reflns_theta_min 2.37
_exptl_absorpt_coefficient_mu 0.486
_exptl_absorpt_correction_type 'Not measured'
_exptl_crystal_colour black
_exptl_crystal_density_diffrn 1.554
_exptl_crystal_description 'opaque block'
_exptl_crystal_F_000 2280
_exptl_crystal_size_max 0.58
_exptl_crystal_size_mid 0.32
_exptl_crystal_size_min 0.32
_refine_diff_density_max 1.805
_refine_diff_density_min -1.093
_refine_diff_density_rms 0.073
_refine_ls_extinction_method none
_refine_ls_goodness_of_fit_all 1.121
_refine_ls_goodness_of_fit_obs 1.249
_refine_ls_matrix_type full
_refine_ls_number_parameters 657
_refine_ls_number_reflns 13822
_refine_ls_number_restraints 0
_refine_ls_restrained_S_all 1.169
_refine_ls_restrained_S_obs 1.249
_refine_ls_R_factor_all 0.0650
_refine_ls_R_factor_obs 0.0420
_refine_ls_shift/esd_max 0.002
_refine_ls_shift/esd_mean 0.000
_refine_ls_structure_factor_coef Fsqd
_refine_ls_weighting_details 'w=1/[\s^2^(Fo^2^)+(0.0694P)^2^+0.0000P] where P=(Fo^2^+2Fc^2^)/3'
_refine_ls_weighting_scheme calc
_refine_ls_wR_factor_all 0.1290
_refine_ls_wR_factor_obs 0.1166
_reflns_number_observed 10052
_reflns_number_total 13832
_reflns_observed_criterion >2sigma(I)
_cod_data_source_file ic000113j_3.cif
_cod_data_source_block '[Fe(II)L(0)2]2+'
_cod_depositor_comments
;
The following automatic conversions were performed:

'_symmetry_cell_setting' value 'Monoclinic' changed to 'monoclinic'
according to the built-in table from CIF Core dictionary named
'cif_core.dic' version 2.4.1 from 2010-06-29.

Automatic conversion script
Id: cif_fix_values 1646 2011-03-28 12:23:43Z adriana 

The following automatic conversions were performed:

'_refine_ls_weighting_scheme' value 'calc
w=1/[\s^2^(Fo^2^)+(0.0694P)^2^+0.0000P] where P=(Fo^2^+2Fc^2^)/3' was
changed to 'calc'. New tag '_refine_ls_weighting_details' was
created. The value of the new tag was set to
'w=1/[\s^2^(Fo^2^)+(0.0694P)^2^+0.0000P] where P=(Fo^2^+2Fc^2^)/3'.

Automatic conversion script
Id: cif_fix_values 3143 2015-03-26 13:38:13Z robertas 
;
_cod_original_cell_volume 4746.4(8)
_cod_database_code 4321074

loop_
_symmetry_equiv_pos_as_xyz
'x, y, z'
'-x, y+1/2, -z+1/2'
'-x, -y, -z'
'x, -y-1/2, z-1/2'

loop_
_atom_site_aniso_label
_atom_site_aniso_U_11
_atom_site_aniso_U_22
_atom_site_aniso_U_33
_atom_site_aniso_U_23
_atom_site_aniso_U_13
_atom_site_aniso_U_12
Fe1 0.01542(13) 0.01488(12) 0.01284(12) -0.00080(9) 0.00496(9) -0.00049(9)
O1 0.0219(7) 0.0366(8) 0.0185(7) 0.0023(6) 0.0004(5) -0.0096(6)
O2 0.0331(8) 0.0242(7) 0.0252(7) -0.0004(5) 0.0120(6) 0.0110(6)
O3 0.0234(7) 0.0152(6) 0.0393(8) 0.0033(5) 0.0118(6) -0.0016(5)
O4 0.0352(8) 0.0261(7) 0.0145(6) -0.0017(5) 0.0082(6) 0.0023(6)
N1 0.0177(7) 0.0183(7) 0.0153(7) 0.0003(5) 0.0063(6) -0.0010(6)
N2 0.0175(7) 0.0172(7) 0.0138(7) -0.0001(5) 0.0061(6) -0.0012(5)
N3 0.0179(7) 0.0175(7) 0.0134(7) 0.0003(5) 0.0071(6) -0.0002(5)
N4 0.0157(7) 0.0158(7) 0.0157(7) 0.0003(5) 0.0053(6) -0.0003(5)
N5 0.0136(7) 0.0175(7) 0.0159(7) 0.0000(5) 0.0057(5) -0.0002(5)
N6 0.0154(7) 0.0194(7) 0.0162(7) 0.0000(6) 0.0064(6) 0.0005(6)
C1 0.0262(11) 0.0420(12) 0.0199(10) 0.0027(8) -0.0008(8) -0.0014(9)
C2 0.0181(9) 0.0271(10) 0.0189(9) -0.0004(7) 0.0055(7) -0.0029(7)
C3 0.0219(9) 0.0238(9) 0.0214(9) 0.0033(7) 0.0059(7) -0.0066(7)
C4 0.0198(9) 0.0218(9) 0.0176(8) 0.0041(7) 0.0058(7) -0.0009(7)
C5 0.0142(8) 0.0202(9) 0.0174(8) 0.0003(6) 0.0048(6) 0.0015(6)
C6 0.0220(9) 0.0203(9) 0.0221(9) 0.0058(7) 0.0077(7) -0.0008(7)
C7 0.0229(10) 0.0263(10) 0.0191(9) 0.0062(7) 0.0054(7) 0.0002(7)
C8 0.0208(9) 0.0191(9) 0.0221(9) -0.0006(7) 0.0090(7) -0.0001(7)
C9 0.0222(10) 0.0259(10) 0.0420(12) -0.0079(9) 0.0110(9) 0.0026(8)
C10 0.0220(9) 0.0192(9) 0.0184(8) -0.0015(7) 0.0100(7) 0.0002(7)
C11 0.0269(10) 0.0206(9) 0.0260(10) -0.0043(7) 0.0120(8) 0.0010(7)
C12 0.0297(11) 0.0220(10) 0.0242(10) -0.0073(7) 0.0093(8) -0.0014(7)
C13 0.0229(9) 0.0241(9) 0.0199(9) -0.0051(7) 0.0057(7) -0.0025(7)
C14 0.0197(9) 0.0213(9) 0.0142(8) -0.0008(6) 0.0067(7) -0.0013(7)
C15 0.0179(8) 0.0212(9) 0.0139(8) 0.0002(6) 0.0059(7) -0.0019(7)
C16 0.0183(9) 0.0306(10) 0.0229(9) -0.0070(8) 0.0046(7) -0.0005(7)
C17 0.0146(8) 0.0168(8) 0.0164(8) -0.0015(6) 0.0062(6) -0.0013(6)
C18 0.0201(9) 0.0228(9) 0.0163(8) 0.0007(7) 0.0080(7) 0.0003(7)
C19 0.0217(9) 0.0219(9) 0.0195(9) 0.0029(7) 0.0082(7) 0.0011(7)
C20 0.0226(9) 0.0173(9) 0.0239(9) -0.0022(7) 0.0101(7) -0.0002(7)
C21 0.0255(9) 0.0194(9) 0.0164(8) -0.0025(7) 0.0095(7) -0.0019(7)
C22 0.0181(8) 0.0183(8) 0.0172(8) 0.0013(6) 0.0062(7) -0.0010(6)
C23 0.0341(12) 0.0277(11) 0.0308(11) 0.0011(8) 0.0101(9) 0.0127(9)
C31 0.0304(11) 0.0155(9) 0.0426(12) 0.0033(8) 0.0125(9) -0.0002(8)
C32 0.0223(9) 0.0160(8) 0.0216(9) 0.0012(7) 0.0051(7) -0.0010(7)
C33 0.0236(9) 0.0163(9) 0.0243(9) 0.0010(7) 0.0096(7) 0.0020(7)
C34 0.0193(9) 0.0197(9) 0.0234(9) 0.0006(7) 0.0097(7) 0.0018(7)
C35 0.0201(9) 0.0167(8) 0.0135(8) 0.0007(6) 0.0048(7) -0.0013(6)
C36 0.0202(9) 0.0168(9) 0.0261(10) -0.0006(7) 0.0083(7) 0.0023(7)
C37 0.0192(9) 0.0199(9) 0.0315(10) 0.0008(7) 0.0107(8) 0.0003(7)
C38 0.0144(8) 0.0184(8) 0.0159(8) 0.0003(6) 0.0046(6) 0.0012(6)
C39 0.0246(9) 0.0233(9) 0.0153(8) 0.0010(7) 0.0073(7) 0.0002(7)
C40 0.0165(8) 0.0202(9) 0.0146(8) -0.0001(6) 0.0059(6) 0.0010(6)
C41 0.0201(9) 0.0221(9) 0.0178(8) -0.0031(7) 0.0069(7) -0.0002(7)
C42 0.0224(9) 0.0211(9) 0.0230(9) -0.0076(7) 0.0082(7) -0.0025(7)
C43 0.0209(9) 0.0162(9) 0.0249(9) -0.0013(7) 0.0093(7) -0.0007(7)
C44 0.0149(8) 0.0168(8) 0.0200(8) 0.0003(6) 0.0063(7) 0.0010(6)
C45 0.0157(8) 0.0209(9) 0.0194(8) 0.0018(7) 0.0071(7) 0.0003(6)
C46 0.0237(9) 0.0192(9) 0.0242(9) 0.0033(7) 0.0097(8) 0.0007(7)
C47 0.0205(9) 0.0180(8) 0.0164(8) 0.0013(6) 0.0080(7) -0.0023(7)
C48 0.0209(9) 0.0193(9) 0.0183(9) 0.0002(6) 0.0066(7) -0.0011(7)
C49 0.0260(10) 0.0183(9) 0.0209(9) -0.0006(7) 0.0109(7) 0.0011(7)
C50 0.0277(10) 0.0181(9) 0.0167(8) -0.0008(6) 0.0087(7) -0.0030(7)
C51 0.0230(9) 0.0258(10) 0.0169(8) 0.0024(7) 0.0058(7) -0.0004(7)
C52 0.0209(9) 0.0253(9) 0.0197(9) 0.0021(7) 0.0102(7) 0.0019(7)
C53 0.0449(13) 0.0436(13) 0.0139(9) 0.0000(8) 0.0047(9) 0.0101(10)
P1 0.0218(2) 0.0200(2) 0.0182(2) -0.0002(2) 0.0087(2) 0.0007(2)
F11 0.0326(7) 0.0387(7) 0.0371(7) 0.0144(6) 0.0107(6) 0.0125(5)
F12 0.0269(6) 0.0233(6) 0.0354(7) 0.0077(5) 0.0103(5) 0.0032(5)
F13 0.0355(7) 0.0338(6) 0.0261(6) -0.0058(5) 0.0194(5) -0.0069(5)
F14 0.0352(7) 0.0211(6) 0.0298(6) -0.0043(5) 0.0117(5) -0.0064(5)
F15 0.0438(7) 0.0335(7) 0.0284(6) -0.0043(5) 0.0238(6) -0.0008(5)
F16 0.0289(6) 0.0356(7) 0.0283(6) -0.0096(5) 0.0144(5) -0.0107(5)
P2 0.0228(2) 0.0312(3) 0.0151(2) 0.0004(2) 0.0077(2) 0.0055(2)
F21 0.0310(7) 0.0450(8) 0.0237(6) 0.0046(5) 0.0033(5) 0.0135(6)
F22 0.0304(7) 0.0670(9) 0.0229(6) 0.0140(6) 0.0104(5) 0.0180(6)
F23 0.0511(8) 0.0532(8) 0.0393(8) 0.0217(6) 0.0336(7) 0.0240(7)
F24 0.0409(8) 0.0437(8) 0.0515(9) -0.0219(6) 0.0133(7) -0.0064(6)
F25 0.0350(7) 0.0702(10) 0.0382(8) 0.0130(7) 0.0247(6) 0.0097(7)
F26 0.0674(10) 0.0309(7) 0.0442(8) -0.0055(6) 0.0141(7) 0.0026(7)
O10 0.143(3) 0.187(4) 0.144(3) -0.022(3) 0.077(3) -0.003(3)

loop_
_atom_site_label
_atom_site_type_symbol
_atom_site_fract_x
_atom_site_fract_y
_atom_site_fract_z
_atom_site_U_iso_or_equiv
_atom_site_thermal_displace_type
_atom_site_occupancy
_atom_site_calc_flag
_atom_site_refinement_flags
_atom_site_disorder_group
Fe1 Fe 0.219617(14) 0.461102(15) 0.411694(15) 0.01471(7) Uani 1 d . .
O1 O -0.15500(8) 0.37301(8) 0.11714(8) 0.0285(3) Uani 1 d . .
O2 O 0.50341(8) 0.19244(8) 0.40396(9) 0.0276(3) Uani 1 d . .
O3 O 0.36734(8) 0.80623(8) 0.30271(9) 0.0264(3) Uani 1 d . .
O4 O 0.26546(8) 0.45111(8) 0.82576(8) 0.0260(3) Uani 1 d . .
N1 N 0.11282(8) 0.50884(9) 0.37991(9) 0.0173(3) Uani 1 d . .
N2 N 0.24661(9) 0.55207(8) 0.48349(9) 0.0164(3) Uani 1 d . .
N3 N 0.33802(9) 0.44709(8) 0.47085(9) 0.0161(3) Uani 1 d . .
N4 N 0.22094(8) 0.51070(9) 0.30745(9) 0.0161(3) Uani 1 d . .
N5 N 0.19065(8) 0.37140(9) 0.33869(9) 0.0158(3) Uani 1 d . .
N6 N 0.21356(8) 0.37540(9) 0.49048(9) 0.0171(3) Uani 1 d . .
C1 C -0.19321(13) 0.41277(14) 0.03592(12) 0.0329(5) Uani 1 d . .
H1A H -0.2393(5) 0.3806(5) -0.0016(3) 0.049 Uiso 1 calc R .
H1B H -0.1553(3) 0.4179(8) 0.0099(4) 0.049 Uiso 1 calc R .
H1C H -0.2111(8) 0.4669(4) 0.0440(2) 0.049 Uiso 1 calc R .
C2 C -0.08991(11) 0.41075(12) 0.17800(12) 0.0221(4) Uani 1 d . .
C3 C -0.05551(11) 0.37089(12) 0.25650(12) 0.0235(4) Uani 1 d . .
H3 H -0.07739(11) 0.32099(12) 0.26448(12) 0.028 Uiso 1 calc R .
C4 C 0.01017(11) 0.40366(11) 0.32259(11) 0.0205(4) Uani 1 d . .
H4 H 0.03364(11) 0.37615(11) 0.37593(11) 0.025 Uiso 1 calc R .
C5 C 0.04210(10) 0.47666(11) 0.31146(11) 0.0179(3) Uani 1 d . .
C6 C 0.00915(11) 0.51613(11) 0.23288(11) 0.0220(4) Uani 1 d . .
H6 H 0.03167(11) 0.56564(11) 0.22495(11) 0.026 Uiso 1 calc R .
C7 C -0.05700(11) 0.48288(12) 0.16580(12) 0.0239(4) Uani 1 d . .
H7 H -0.07952(11) 0.50947(12) 0.11189(12) 0.029 Uiso 1 calc R .
C8 C 0.11001(11) 0.57717(11) 0.41721(12) 0.0207(4) Uani 1 d . .
C9 C 0.03735(12) 0.62607(12) 0.40126(14) 0.0309(5) Uani 1 d . .
H9A H 0.0392(4) 0.6768(4) 0.3724(8) 0.046 Uiso 1 calc R .
H9B H 0.0351(5) 0.6386(7) 0.4559(2) 0.046 Uiso 1 calc R .
H9C H -0.01021(12) 0.5950(4) 0.3650(8) 0.046 Uiso 1 calc R .
C10 C 0.18845(11) 0.60437(11) 0.47983(11) 0.0193(4) Uani 1 d . .
C11 C 0.20676(12) 0.67373(11) 0.53036(12) 0.0242(4) Uani 1 d . .
H11 H 0.16594(12) 0.71037(11) 0.52755(12) 0.029 Uiso 1 calc R .
C12 C 0.28584(12) 0.68843(12) 0.58501(12) 0.0260(4) Uani 1 d . .
H12 H 0.29958(12) 0.73568(12) 0.61996(12) 0.031 Uiso 1 calc R .
C13 C 0.34545(11) 0.63398(11) 0.58889(11) 0.0234(4) Uani 1 d . .
H13 H 0.39968(11) 0.64337(11) 0.62668(11) 0.028 Uiso 1 calc R .
C14 C 0.32383(10) 0.56600(11) 0.53649(11) 0.0185(3) Uani 1 d . .
C15 C 0.37572(10) 0.50202(11) 0.52876(10) 0.0179(3) Uani 1 d . .
C16 C 0.46330(11) 0.50592(12) 0.58375(12) 0.0253(4) Uani 1 d . .
H16A H 0.47353(13) 0.4915(8) 0.6427(2) 0.038 Uiso 1 calc R .
H16B H 0.4827(2) 0.5612(2) 0.5825(7) 0.038 Uiso 1 calc R .
H16C H 0.49121(13) 0.4676(6) 0.5622(5) 0.038 Uiso 1 calc R .
C17 C 0.38006(10) 0.37928(10) 0.45750(11) 0.0161(3) Uani 1 d . .
C18 C 0.42823(10) 0.32864(11) 0.52355(11) 0.0196(3) Uani 1 d . .
H18 H 0.43278(10) 0.33792(11) 0.57986(11) 0.024 Uiso 1 calc R .
C19 C 0.46980(11) 0.26471(11) 0.50865(12) 0.0212(4) Uani 1 d . .
H19 H 0.50194(11) 0.22999(11) 0.55417(12) 0.025 Uiso 1 calc R .
C20 C 0.46390(11) 0.25194(11) 0.42610(12) 0.0211(4) Uani 1 d . .
C21 C 0.41348(11) 0.30100(10) 0.35874(11) 0.0202(4) Uani 1 d . .
H21 H 0.40803(11) 0.29120(10) 0.30219(11) 0.024 Uiso 1 calc R .
C22 C 0.37174(10) 0.36352(10) 0.37438(11) 0.0182(3) Uani 1 d . .
H22 H 0.33701(10) 0.39620(10) 0.32832(11) 0.022 Uiso 1 calc R .
C23 C 0.56339(13) 0.14756(13) 0.47337(13) 0.0321(5) Uani 1 d . .
H23A H 0.5903(6) 0.1095(7) 0.4503(2) 0.048 Uiso 1 calc R .
H23B H 0.5380(2) 0.1172(7) 0.5042(6) 0.048 Uiso 1 calc R .
H23C H 0.6026(5) 0.18550(15) 0.5126(5) 0.048 Uiso 1 calc R .
C31 C 0.32786(12) 0.88176(11) 0.29848(14) 0.0304(5) Uani 1 d . .
H31A H 0.3615(4) 0.92644(13) 0.2950(9) 0.046 Uiso 1 calc R .
H31B H 0.3181(8) 0.8884(4) 0.3499(4) 0.046 Uiso 1 calc R .
H31C H 0.2768(4) 0.8824(4) 0.2477(5) 0.046 Uiso 1 calc R .
C32 C 0.32709(11) 0.73667(11) 0.30403(12) 0.0214(4) Uani 1 d . .
C33 C 0.25452(11) 0.73495(11) 0.31024(12) 0.0215(4) Uani 1 d . .
H33 H 0.22938(11) 0.78423(11) 0.31408(12) 0.026 Uiso 1 calc R .
C34 C 0.21874(11) 0.66040(11) 0.31081(11) 0.0205(4) Uani 1 d . .
H34 H 0.16909(11) 0.65878(11) 0.31508(11) 0.025 Uiso 1 calc R .
C35 C 0.25571(10) 0.58859(10) 0.30512(10) 0.0175(3) Uani 1 d . .
C36 C 0.32843(11) 0.59113(11) 0.29901(12) 0.0215(4) Uani 1 d . .
H36 H 0.35385(11) 0.54196(11) 0.29541(12) 0.026 Uiso 1 calc R .
C37 C 0.36367(11) 0.66450(11) 0.29815(12) 0.0235(4) Uani 1 d . .
H37 H 0.41317(11) 0.66592(11) 0.29353(12) 0.028 Uiso 1 calc R .
C38 C 0.19361(10) 0.46510(10) 0.23869(11) 0.0168(3) Uani 1 d . .
C39 C 0.18675(11) 0.48808(11) 0.15236(11) 0.0214(4) Uani 1 d . .
H39A H 0.1329(3) 0.4755(7) 0.10949(14) 0.032 Uiso 1 calc R .
H39B H 0.2260(5) 0.4575(6) 0.1396(4) 0.032 Uiso 1 calc R .
H39C H 0.1969(8) 0.5464(2) 0.1511(3) 0.032 Uiso 1 calc R .
C40 C 0.17396(10) 0.38231(11) 0.25495(10) 0.0173(3) Uani 1 d . .
C41 C 0.14803(11) 0.31807(11) 0.19803(12) 0.0203(4) Uani 1 d . .
H41 H 0.13371(11) 0.32635(11) 0.13881(12) 0.024 Uiso 1 calc R .
C42 C 0.14332(11) 0.24139(11) 0.22896(12) 0.0226(4) Uani 1 d . .
H42 H 0.12649(11) 0.19652(11) 0.19078(12) 0.027 Uiso 1 calc R .
C43 C 0.16302(11) 0.22965(11) 0.31538(12) 0.0208(4) Uani 1 d . .
H43 H 0.16083(11) 0.17703(11) 0.33702(12) 0.025 Uiso 1 calc R .
C44 C 0.18612(10) 0.29705(10) 0.36966(11) 0.0176(3) Uani 1 d . .
C45 C 0.20526(10) 0.30072(11) 0.46146(11) 0.0187(3) Uani 1 d . .
C46 C 0.21560(11) 0.22474(11) 0.51202(12) 0.0225(4) Uani 1 d . .
H46A H 0.2682(3) 0.2013(4) 0.5247(7) 0.034 Uiso 1 calc R .
H46B H 0.1739(5) 0.1857(3) 0.4790(4) 0.034 Uiso 1 calc R .
H46C H 0.2115(8) 0.2373(2) 0.5657(4) 0.034 Uiso 1 calc R .
C47 C 0.22959(10) 0.39194(11) 0.57807(11) 0.0182(3) Uani 1 d . .
C48 C 0.17484(11) 0.43902(10) 0.59488(11) 0.0201(4) Uani 1 d . .
H48 H 0.12791(11) 0.45814(10) 0.54877(11) 0.024 Uiso 1 calc R .
C49 C 0.18824(11) 0.45798(11) 0.67762(11) 0.0214(4) Uani 1 d . .
H49 H 0.15050(11) 0.48963(11) 0.68860(11) 0.026 Uiso 1 calc R .
C50 C 0.25808(11) 0.43026(11) 0.74588(11) 0.0210(4) Uani 1 d . .
C51 C 0.31343(11) 0.38552(12) 0.72933(11) 0.0227(4) Uani 1 d . .
H51 H 0.36143(11) 0.36821(12) 0.77518(11) 0.027 Uiso 1 calc R .
C52 C 0.29884(11) 0.36584(11) 0.64556(11) 0.0214(4) Uani 1 d . .
H52 H 0.33658(11) 0.33429(11) 0.63450(11) 0.026 Uiso 1 calc R .
C53 C 0.33570(14) 0.42285(14) 0.89655(12) 0.0368(5) Uani 1 d . .
H53A H 0.3351(5) 0.4420(8) 0.95016(13) 0.055 Uiso 1 calc R .
H53B H 0.38322(14) 0.4439(8) 0.8915(6) 0.055 Uiso 1 calc R .
H53C H 0.3368(5) 0.36329(14) 0.8963(6) 0.055 Uiso 1 calc R .
P1 P 0.01207(3) 0.69647(3) 0.05450(3) 0.01988(10) Uani 1 d . .
F11 F 0.07517(7) 0.63087(8) 0.11193(8) 0.0375(3) Uani 1 d . .
F12 F -0.05178(7) 0.76307(7) -0.00310(7) 0.0295(3) Uani 1 d . .
F13 F -0.02011(7) 0.70674(7) 0.12718(7) 0.0296(3) Uani 1 d . .
F14 F -0.05244(7) 0.62587(7) 0.01124(7) 0.0294(3) Uani 1 d . .
F15 F 0.04323(8) 0.68712(7) -0.01880(8) 0.0323(3) Uani 1 d . .
F16 F 0.07559(7) 0.76779(7) 0.09711(7) 0.0301(3) Uani 1 d . .
P2 P 0.42573(3) 0.44034(3) 0.15669(3) 0.02309(11) Uani 1 d . .
F21 F 0.50154(7) 0.39773(8) 0.23027(7) 0.0360(3) Uani 1 d . .
F22 F 0.34934(7) 0.48331(9) 0.08414(7) 0.0404(3) Uani 1 d . .
F23 F 0.37562(8) 0.42456(8) 0.21185(8) 0.0429(3) Uani 1 d . .
F24 F 0.39808(8) 0.35469(8) 0.11112(9) 0.0475(4) Uani 1 d . .
F25 F 0.47557(8) 0.45641(9) 0.10162(8) 0.0446(4) Uani 1 d . .
F26 F 0.45318(10) 0.52635(8) 0.20252(9) 0.0507(4) Uani 1 d . .
O10 O 0.4768(2) 0.2109(2) 0.2253(2) 0.1522(14) Uani 1 d . .

loop_
_atom_type_symbol
_atom_type_description
_atom_type_scat_dispersion_real
_atom_type_scat_dispersion_imag
_atom_type_scat_source
C C 0.0033 0.0016 'International Tables Vol C Tables 4.2.6.8 and 6.1.1.4'
H H 0.0000 0.0000 'International Tables Vol C Tables 4.2.6.8 and 6.1.1.4'
N N 0.0061 0.0033 'International Tables Vol C Tables 4.2.6.8 and 6.1.1.4'
O O 0.0106 0.0060 'International Tables Vol C Tables 4.2.6.8 and 6.1.1.4'
F F 0.0171 0.0103 'International Tables Vol C Tables 4.2.6.8 and 6.1.1.4'
P P 0.1023 0.0942 'International Tables Vol C Tables 4.2.6.8 and 6.1.1.4'
Fe Fe 0.3463 0.8444 'International Tables Vol C Tables 4.2.6.8 and 6.1.1.4'

loop_
_geom_angle_atom_site_label_1
_geom_angle_atom_site_label_2
_geom_angle_atom_site_label_3
_geom_angle
_geom_angle_site_symmetry_1
_geom_angle_site_symmetry_3
_geom_angle_publ_flag
N5 Fe1 N2 178.80(6) . . ?
N5 Fe1 N1 99.05(6) . . ?
N2 Fe1 N1 79.81(6) . . ?
N5 Fe1 N4 79.86(6) . . ?
N2 Fe1 N4 99.70(6) . . ?
N1 Fe1 N4 88.59(6) . . ?
N5 Fe1 N6 79.47(6) . . ?
N2 Fe1 N6 101.03(6) . . ?
N1 Fe1 N6 97.79(6) . . ?
N4 Fe1 N6 159.09(6) . . ?
N5 Fe1 N3 101.25(6) . . ?
N2 Fe1 N3 79.89(6) . . ?
N1 Fe1 N3 159.69(6) . . ?
N4 Fe1 N3 94.75(6) . . ?
N6 Fe1 N3 86.16(6) . . ?
C2 O1 C1 117.1(2) . . ?
C20 O2 C23 116.62(15) . . ?
C32 O3 C31 117.36(15) . . ?
C50 O4 C53 116.5(2) . . ?
C8 N1 C5 120.57(15) . . ?
C8 N1 Fe1 116.55(12) . . ?
C5 N1 Fe1 122.43(11) . . ?
C14 N2 C10 120.91(15) . . ?
C14 N2 Fe1 119.68(12) . . ?
C10 N2 Fe1 119.39(12) . . ?
C15 N3 C17 120.66(15) . . ?
C15 N3 Fe1 115.25(12) . . ?
C17 N3 Fe1 123.92(11) . . ?
C38 N4 C35 119.39(14) . . ?
C38 N4 Fe1 115.88(12) . . ?
C35 N4 Fe1 124.49(11) . . ?
C44 N5 C40 121.08(15) . . ?
C44 N5 Fe1 119.85(11) . . ?
C40 N5 Fe1 119.06(12) . . ?
C45 N6 C47 121.17(15) . . ?
C45 N6 Fe1 115.75(12) . . ?
C47 N6 Fe1 122.40(11) . . ?
O1 C2 C7 124.8(2) . . ?
O1 C2 C3 115.2(2) . . ?
C7 C2 C3 119.9(2) . . ?
C4 C3 C2 120.2(2) . . ?
C3 C4 C5 120.2(2) . . ?
C4 C5 C6 120.1(2) . . ?
C4 C5 N1 119.74(15) . . ?
C6 C5 N1 120.0(2) . . ?
C5 C6 C7 119.8(2) . . ?
C2 C7 C6 119.8(2) . . ?
N1 C8 C10 113.2(2) . . ?
N1 C8 C9 126.4(2) . . ?
C10 C8 C9 120.4(2) . . ?
N2 C10 C11 120.8(2) . . ?
N2 C10 C8 111.01(15) . . ?
C11 C10 C8 128.1(2) . . ?
C12 C11 C10 118.6(2) . . ?
C11 C12 C13 120.2(2) . . ?
C14 C13 C12 118.7(2) . . ?
N2 C14 C13 120.7(2) . . ?
N2 C14 C15 111.15(15) . . ?
C13 C14 C15 128.1(2) . . ?
N3 C15 C14 114.0(2) . . ?
N3 C15 C16 126.9(2) . . ?
C14 C15 C16 119.1(2) . . ?
C18 C17 C22 119.0(2) . . ?
C18 C17 N3 122.65(15) . . ?
C22 C17 N3 118.35(15) . . ?
C19 C18 C17 121.1(2) . . ?
C18 C19 C20 119.3(2) . . ?
O2 C20 C19 124.7(2) . . ?
O2 C20 C21 115.4(2) . . ?
C19 C20 C21 119.9(2) . . ?
C22 C21 C20 120.0(2) . . ?
C21 C22 C17 120.6(2) . . ?
O3 C32 C33 124.5(2) . . ?
O3 C32 C37 115.4(2) . . ?
C33 C32 C37 120.1(2) . . ?
C32 C33 C34 119.6(2) . . ?
C35 C34 C33 120.0(2) . . ?
C34 C35 C36 119.9(2) . . ?
C34 C35 N4 121.1(2) . . ?
C36 C35 N4 119.0(2) . . ?
C37 C36 C35 120.2(2) . . ?
C36 C37 C32 120.2(2) . . ?
N4 C38 C40 113.03(15) . . ?
N4 C38 C39 126.6(2) . . ?
C40 C38 C39 120.19(15) . . ?
N5 C40 C41 120.7(2) . . ?
N5 C40 C38 111.25(14) . . ?
C41 C40 C38 127.9(2) . . ?
C40 C41 C42 118.8(2) . . ?
C41 C42 C43 120.5(2) . . ?
C42 C43 C44 118.4(2) . . ?
N5 C44 C43 120.4(2) . . ?
N5 C44 C45 111.15(14) . . ?
C43 C44 C45 128.4(2) . . ?
N6 C45 C44 112.69(15) . . ?
N6 C45 C46 126.7(2) . . ?
C44 C45 C46 120.6(2) . . ?
C52 C47 C48 119.4(2) . . ?
C52 C47 N6 122.2(2) . . ?
C48 C47 N6 118.3(2) . . ?
C49 C48 C47 120.6(2) . . ?
C48 C49 C50 119.7(2) . . ?
O4 C50 C51 124.8(2) . . ?
O4 C50 C49 115.4(2) . . ?
C51 C50 C49 119.8(2) . . ?
C50 C51 C52 120.0(2) . . ?
C47 C52 C51 120.5(2) . . ?
F11 P1 F15 90.78(7) . . ?
F11 P1 F16 90.45(7) . . ?
F15 P1 F16 89.75(6) . . ?
F11 P1 F13 90.03(7) . . ?
F15 P1 F13 179.20(7) . . ?
F16 P1 F13 90.27(6) . . ?
F11 P1 F14 90.27(7) . . ?
F15 P1 F14 90.36(6) . . ?
F16 P1 F14 179.27(7) . . ?
F13 P1 F14 89.61(6) . . ?
F11 P1 F12 179.68(7) . . ?
F15 P1 F12 89.52(7) . . ?
F16 P1 F12 89.41(7) . . ?
F13 P1 F12 89.68(7) . . ?
F14 P1 F12 89.87(6) . . ?
F24 P2 F26 179.77(9) . . ?
F24 P2 F25 89.94(8) . . ?
F26 P2 F25 90.26(8) . . ?
F24 P2 F23 90.21(8) . . ?
F26 P2 F23 89.59(8) . . ?
F25 P2 F23 179.79(7) . . ?
F24 P2 F21 89.75(8) . . ?
F26 P2 F21 90.35(7) . . ?
F25 P2 F21 90.74(7) . . ?
F23 P2 F21 89.42(7) . . ?
F24 P2 F22 90.62(8) . . ?
F26 P2 F22 89.27(8) . . ?
F25 P2 F22 90.07(7) . . ?
F23 P2 F22 89.77(7) . . ?
F21 P2 F22 179.11(7) . . ?

loop_
_geom_bond_atom_site_label_1
_geom_bond_atom_site_label_2
_geom_bond_distance
_geom_bond_site_symmetry_2
_geom_bond_publ_flag
Fe1 N5 1.8655(14) . ?
Fe1 N2 1.8707(14) . ?
Fe1 N1 1.9738(15) . ?
Fe1 N4 1.9817(14) . ?
Fe1 N6 1.9922(14) . ?
Fe1 N3 1.999(2) . ?
O1 C2 1.368(2) . ?
O1 C1 1.433(2) . ?
O2 C20 1.367(2) . ?
O2 C23 1.445(2) . ?
O3 C32 1.370(2) . ?
O3 C31 1.427(2) . ?
O4 C50 1.368(2) . ?
O4 C53 1.434(2) . ?
N1 C8 1.306(2) . ?
N1 C5 1.443(2) . ?
N2 C14 1.351(2) . ?
N2 C10 1.356(2) . ?
N3 C15 1.309(2) . ?
N3 C17 1.431(2) . ?
N4 C38 1.311(2) . ?
N4 C35 1.441(2) . ?
N5 C44 1.351(2) . ?
N5 C40 1.355(2) . ?
N6 C45 1.311(2) . ?
N6 C47 1.436(2) . ?
C2 C7 1.389(3) . ?
C2 C3 1.393(3) . ?
C3 C4 1.377(2) . ?
C4 C5 1.386(2) . ?
C5 C6 1.390(2) . ?
C6 C7 1.393(3) . ?
C8 C10 1.466(2) . ?
C8 C9 1.487(3) . ?
C10 C11 1.388(2) . ?
C11 C12 1.386(3) . ?
C12 C13 1.398(3) . ?
C13 C14 1.386(2) . ?
C14 C15 1.466(2) . ?
C15 C16 1.493(2) . ?
C17 C18 1.389(2) . ?
C17 C22 1.399(2) . ?
C18 C19 1.388(2) . ?
C19 C20 1.395(3) . ?
C20 C21 1.399(3) . ?
C21 C22 1.378(2) . ?
C32 C33 1.388(3) . ?
C32 C37 1.390(3) . ?
C33 C34 1.395(3) . ?
C34 C35 1.388(2) . ?
C35 C36 1.390(2) . ?
C36 C37 1.374(2) . ?
C38 C40 1.466(2) . ?
C38 C39 1.487(2) . ?
C40 C41 1.383(2) . ?
C41 C42 1.386(3) . ?
C42 C43 1.389(3) . ?
C43 C44 1.397(2) . ?
C44 C45 1.470(2) . ?
C45 C46 1.489(2) . ?
C47 C52 1.386(2) . ?
C47 C48 1.397(2) . ?
C48 C49 1.376(2) . ?
C49 C50 1.407(3) . ?
C50 C51 1.382(3) . ?
C51 C52 1.390(3) . ?
P1 F11 1.5914(12) . ?
P1 F15 1.5994(12) . ?
P1 F16 1.6024(12) . ?
P1 F13 1.6037(12) . ?
P1 F14 1.6053(12) . ?
P1 F12 1.6099(12) . ?
P2 F24 1.5892(14) . ?
P2 F26 1.5956(14) . ?
P2 F25 1.5962(13) . ?
P2 F23 1.6008(13) . ?
P2 F21 1.6021(12) . ?
P2 F22 1.6032(13) . ?
